data_4306811
loop_
_publ_author_name
'Andrew J. Clulow'
'Jonathan D. Selby'
'Michael G. Cushion'
'Andrew D. Schwarz'
'Philip Mountford'

_publ_contact_author
;
 Prof P. Mountford           
 Chemistry Reaearch Laboratory
 Mansfield Road
 Oxford
 OX1 3TA
 UK
;
_publ_contact_author_email Philip.Mountford@chem.ox.ac.uk
_publ_contact_author_fax '+44 1865 285141'
_publ_contact_author_phone '+44 1865 285140'
_publ_section_title
;
Synthesis, Structures and Reactivity of Group 4 Hydrazido Complexes
Supported by Calix[4]arene Ligands
;
_journal_name_full 'Inorganic Chemistry'
_journal_page_first 12049
_journal_page_last 12062
_journal_paper_doi 10.1021/ic801735c
_journal_volume 47
_journal_year 2008
_chemical_formula_moiety 'C58 H68 N2 O4 Ti1 . C4 H10 O1'
_chemical_formula_sum 'C62 H78 N2 O5 Ti'
_chemical_formula_weight 979.21
_chemical_name_systematic
;
Ti(NNPh2)(Me2calix) . Et2O
;
_space_group_IT_number 14
_symmetry_cell_setting monoclinic
_symmetry_space_group_name_Hall '-P 2yn'
_symmetry_space_group_name_H-M 'P 1 21/n 1'
_atom_sites_solution_hydrogens geom
_atom_sites_solution_primary direct
_cell_angle_alpha 90
_cell_angle_beta 103.8770(6)
_cell_angle_gamma 90
_cell_formula_units_Z 4
_cell_length_a 13.45820(10)
_cell_length_b 21.6566(3)
_cell_length_c 19.2699(3)
_cell_measurement_reflns_used 12120
_cell_measurement_temperature 150
_cell_measurement_theta_max 27
_cell_measurement_theta_min 5
_cell_volume 5452.46(12)
_computing_cell_refinement 'DENZO/SCALEPACK (Otwinowski & Minor, 1997)'
_computing_data_collection 'COLLECT (Nonius, 1997-2001).'
_computing_data_reduction 'DENZO/SCALEPACK (Otwinowski & Minor, 1997)'
_computing_molecular_graphics 'CAMERON (Watkin et al., 1996)'
_computing_publication_material 'CRYSTALS (Betteridge et al., 2003)'
_computing_structure_refinement 'CRYSTALS (Betteridge et al., 2003)'
_computing_structure_solution 'SIR92 (Altomare et al., 1994)'
_diffrn_ambient_temperature 150
_diffrn_measured_fraction_theta_full 0.991
_diffrn_measured_fraction_theta_max 0.989
_diffrn_measurement_device_type 'Nonius KappaCCD'
_diffrn_measurement_method \w
_diffrn_radiation_monochromator graphite
_diffrn_radiation_type 'Mo K\a'
_diffrn_radiation_wavelength 0.71073
_diffrn_reflns_av_R_equivalents 0.054
_diffrn_reflns_limit_h_max 16
_diffrn_reflns_limit_h_min -17
_diffrn_reflns_limit_k_max 27
_diffrn_reflns_limit_k_min -27
_diffrn_reflns_limit_l_max 24
_diffrn_reflns_limit_l_min -24
_diffrn_reflns_number 23241
_diffrn_reflns_theta_full 26.294
_diffrn_reflns_theta_max 27.107
_diffrn_reflns_theta_min 5.114
_diffrn_standards_number 0
_exptl_absorpt_coefficient_mu 0.207
_exptl_absorpt_correction_T_max 0.98
_exptl_absorpt_correction_T_min 0.98
_exptl_absorpt_correction_type multi-scan
_exptl_absorpt_process_details 'DENZO/SCALEPACK (Otwinowski & Minor, 1997)'
_exptl_crystal_colour red
_exptl_crystal_density_diffrn 1.193
_exptl_crystal_description block
_exptl_crystal_F_000 2104
_exptl_crystal_size_max 0.10
_exptl_crystal_size_mid 0.10
_exptl_crystal_size_min 0.10
_refine_diff_density_max 0.29
_refine_diff_density_min -0.48
_refine_ls_extinction_method None
_refine_ls_goodness_of_fit_ref 1.1093
_refine_ls_hydrogen_treatment constr
_refine_ls_matrix_type full
_refine_ls_number_parameters 631
_refine_ls_number_reflns 7230
_refine_ls_number_restraints 0
_refine_ls_R_factor_all 0.1042
_refine_ls_R_factor_gt 0.0497
_refine_ls_shift/su_max 0.000603
_refine_ls_structure_factor_coef F
_refine_ls_weighting_details
;
 Method, part 1, Chebychev polynomial, (Watkin, 1994, Prince, 1982) 
 [weight] = 1.0/[A~0~*T~0~(x)+A~1~*T~1~(x) ... +A~n-1~]*T~n-1~(x)] 
 where A~i~ are the Chebychev coefficients listed below and x= Fcalc/Fmax 
 Method = Robust Weighting (Prince, 1982) 
 W = [weight] * [1-(deltaF/6*sigmaF)^2^]^2^ 
 A~i~ are: 
 1.43 1.20 1.54 0.490 0.380 
;
_refine_ls_weighting_scheme calc
_refine_ls_wR_factor_all 0.0532
_refine_ls_wR_factor_gt 0.0424
_refine_ls_wR_factor_ref 0.0424
_reflns_limit_h_max 16
_reflns_limit_h_min -17
_reflns_limit_k_max 27
_reflns_limit_k_min 0
_reflns_limit_l_max 24
_reflns_limit_l_min 0
_reflns_number_gt 7230
_reflns_number_total 11928
_reflns_threshold_expression I>3.0\s(I)
_oxford_diffrn_Wilson_B_factor 1.70
_oxford_diffrn_Wilson_scale 19.40
_oxford_refine_ls_scale 0.2295(3)
_cod_data_source_file ic801735c_si_001_2.cif
_cod_data_source_block COMPOUND_1
_cod_depositor_comments
;
The following automatic conversions were performed:
'_symmetry_cell_setting' value 'Monoclinic' changed to 'monoclinic'
according to '/home/saulius/struct/CIF-dictionaries/cif_core.dic'
dictionary named 'cif_core.dic' version 2.4.1 from 2010-06-29.

Automatic conversion script
Id: cif_fix_enum 1527 2010-12-29 10:47:43Z saulius 
;
_cod_original_sg_symbol_H-M 'P 1 21/n 1 '
_cod_original_formula_sum 'C62 H78 N2 O5 Ti1'
_cod_database_code 4306811

loop_
_symmetry_equiv_pos_as_xyz
x,y,z
-x,-y,-z
-x+1/2,y+1/2,-z+1/2
x+1/2,-y+1/2,z+1/2

loop_
_atom_site_label
_atom_site_type_symbol
_atom_site_fract_x
_atom_site_fract_y
_atom_site_fract_z
_atom_site_U_iso_or_equiv
_atom_site_occupancy
_atom_site_adp_type
_atom_site_refinement_flags_posn
_atom_site_refinement_flags_adp
_atom_site_refinement_flags_occupancy
_atom_site_disorder_assembly
_atom_site_disorder_group
_atom_site_attached_hydrogens
Ti1 Ti 0.59331(3) 0.159638(18) 0.37049(2) 0.0189 1.0000 Uani . . . . . .
N1 N 0.52631(15) 0.13011(9) 0.29020(10) 0.0245 1.0000 Uani . . . . . .
N2 N 0.47133(15) 0.10944(9) 0.22628(10) 0.0251 1.0000 Uani . . . . . .
O1 O 0.74264(11) 0.15996(7) 0.34965(8) 0.0221 1.0000 Uani . . . . . .
O2 O 0.46250(11) 0.17432(7) 0.41370(8) 0.0202 1.0000 Uani . . . . . .
O3 O 0.60391(12) 0.24477(7) 0.37375(9) 0.0278 1.0000 Uani . . . . . .
O4 O 0.64031(11) 0.09599(7) 0.43697(8) 0.0242 1.0000 Uani . . . . . .
C1 C 0.48343(17) 0.04634(10) 0.21053(12) 0.0226 1.0000 Uani . . . . . .
C2 C 0.50951(19) 0.00447(11) 0.26683(13) 0.0291 1.0000 Uani . . . . . .
C3 C 0.5238(2) -0.05723(12) 0.25282(15) 0.0357 1.0000 Uani . . . . . .
C4 C 0.5123(2) -0.07829(12) 0.18371(15) 0.0358 1.0000 Uani . . . . . .
C5 C 0.49018(19) -0.03627(12) 0.12829(14) 0.0326 1.0000 Uani . . . . . .
C6 C 0.47605(19) 0.02571(11) 0.14123(13) 0.0279 1.0000 Uani . . . . . .
C7 C 0.40677(17) 0.15188(11) 0.18006(11) 0.0231 1.0000 Uani . . . . . .
C8 C 0.32307(19) 0.13159(12) 0.12691(13) 0.0295 1.0000 Uani . . . . . .
C9 C 0.2640(2) 0.17401(13) 0.08088(14) 0.0351 1.0000 Uani . . . . . .
C10 C 0.2846(2) 0.23638(13) 0.08785(15) 0.0400 1.0000 Uani . . . . . .
C11 C 0.3646(2) 0.25672(12) 0.14275(14) 0.0355 1.0000 Uani . . . . . .
C12 C 0.42503(19) 0.21507(11) 0.18896(13) 0.0292 1.0000 Uani . . . . . .
C13 C 0.82414(16) 0.18883(10) 0.39900(12) 0.0203 1.0000 Uani . . . . . .
C14 C 0.84352(17) 0.25121(10) 0.38949(12) 0.0219 1.0000 Uani . . . . . .
C15 C 0.92941(17) 0.27736(11) 0.43531(13) 0.0242 1.0000 Uani . . . . . .
C16 C 0.99390(17) 0.24371(10) 0.48951(13) 0.0243 1.0000 Uani . . . . . .
C17 C 0.96682(17) 0.18315(11) 0.50012(13) 0.0242 1.0000 Uani . . . . . .
C18 C 0.88183(16) 0.15419(11) 0.45574(12) 0.0227 1.0000 Uani . . . . . .
C19 C 1.09403(18) 0.27342(12) 0.53240(14) 0.0313 1.0000 Uani . . . . . .
C20 C 1.1452(2) 0.23424(13) 0.59723(16) 0.0451 1.0000 Uani . . . . . .
C21 C 1.1674(2) 0.27991(16) 0.48263(18) 0.0512 1.0000 Uani . . . . . .
C22 C 1.0729(2) 0.33728(12) 0.55870(15) 0.0385 1.0000 Uani . . . . . .
C23 C 0.47973(15) 0.20065(10) 0.48243(11) 0.0195 1.0000 Uani . . . . . .
C24 C 0.50231(15) 0.16160(10) 0.54141(11) 0.0200 1.0000 Uani . . . . . .
C25 C 0.52071(16) 0.18862(10) 0.60885(12) 0.0210 1.0000 Uani . . . . . .
C26 C 0.51778(17) 0.25214(11) 0.61908(12) 0.0221 1.0000 Uani . . . . . .
C27 C 0.49737(16) 0.28932(10) 0.55832(11) 0.0214 1.0000 Uani . . . . . .
C28 C 0.47825(16) 0.26499(10) 0.48933(11) 0.0187 1.0000 Uani . . . . . .
C29 C 0.53659(19) 0.27806(11) 0.69516(12) 0.0268 1.0000 Uani . . . . . .
C30 C 0.6433(2) 0.26048(18) 0.73758(15) 0.0552 1.0000 Uani . . . . . .
C31 C 0.4582(2) 0.25063(15) 0.73175(15) 0.0461 1.0000 Uani . . . . . .
C32 C 0.5265(3) 0.34812(13) 0.69580(15) 0.0562 1.0000 Uani . . . . . .
C33 C 0.62082(17) 0.30501(10) 0.38453(12) 0.0211 1.0000 Uani . . . . . .
C34 C 0.55261(16) 0.34014(11) 0.41283(11) 0.0201 1.0000 Uani . . . . . .
C35 C 0.57420(17) 0.40283(10) 0.42593(11) 0.0207 1.0000 Uani . . . . . .
C36 C 0.66004(17) 0.43094(10) 0.41076(12) 0.0221 1.0000 Uani . . . . . .
C37 C 0.72408(17) 0.39446(10) 0.38025(12) 0.0229 1.0000 Uani . . . . . .
C38 C 0.70553(16) 0.33198(10) 0.36653(11) 0.0206 1.0000 Uani . . . . . .
C39 C 0.68631(18) 0.49967(11) 0.42545(13) 0.0257 1.0000 Uani . . . . . .
C40 C 0.6998(2) 0.53138(11) 0.35684(14) 0.0325 1.0000 Uani . . . . . .
C41 C 0.7869(2) 0.50492(13) 0.48217(15) 0.0384 1.0000 Uani . . . . . .
C42 C 0.6040(2) 0.53373(11) 0.45195(15) 0.0373 1.0000 Uani . . . . . .
C43 C 0.68878(17) 0.08553(10) 0.50578(12) 0.0201 1.0000 Uani . . . . . .
C44 C 0.63098(17) 0.07839(10) 0.55670(12) 0.0207 1.0000 Uani . . . . . .
C45 C 0.68072(17) 0.06503(10) 0.62674(12) 0.0234 1.0000 Uani . . . . . .
C46 C 0.78699(18) 0.06016(11) 0.64933(12) 0.0246 1.0000 Uani . . . . . .
C47 C 0.84272(17) 0.06864(10) 0.59751(12) 0.0238 1.0000 Uani . . . . . .
C48 C 0.79603(17) 0.08062(10) 0.52608(12) 0.0216 1.0000 Uani . . . . . .
C49 C 0.83593(19) 0.04743(12) 0.72864(13) 0.0322 1.0000 Uani . . . . . .
C50 C 0.8096(2) 0.10036(14) 0.77408(14) 0.0454 1.0000 Uani . . . . . .
C51 C 0.7927(2) -0.01248(14) 0.75211(15) 0.0436 1.0000 Uani . . . . . .
C52 C 0.9516(2) 0.04154(17) 0.74301(15) 0.0497 1.0000 Uani . . . . . .
C53 C 0.85785(17) 0.08766(10) 0.47009(13) 0.0238 1.0000 Uani . . . . . .
C54 C 0.51722(16) 0.09192(10) 0.53615(12) 0.0215 1.0000 Uani . . . . . .
C55 C 0.45777(16) 0.30929(10) 0.42613(12) 0.0215 1.0000 Uani . . . . . .
C56 C 0.77465(17) 0.29197(11) 0.33392(12) 0.0239 1.0000 Uani . . . . . .
C57 C 0.7716(2) 0.13020(12) 0.29016(13) 0.0342 1.0000 Uani . . . . . .
C58 C 0.35808(17) 0.15871(15) 0.37960(14) 0.0370 1.0000 Uani . . . . . .
O101 O 0.16493(14) 1.07373(9) 0.54465(10) 0.0389 1.0000 Uani . . . . . .
C101 C 0.1253(2) 1.09282(14) 0.41961(16) 0.0442 1.0000 Uani . . . . . .
C102 C 0.2093(2) 1.08363(13) 0.48589(15) 0.0376 1.0000 Uani . . . . . .
C103 C 0.2406(2) 1.06477(14) 0.60909(16) 0.0445 1.0000 Uani . . . . . .
C104 C 0.1887(3) 1.05765(17) 0.66930(18) 0.0585 1.0000 Uani . . . . . .
H21 H 0.5177 0.0192 0.3171 0.0356 1.0000 Uiso R . . . . .
H31 H 0.5434 -0.0870 0.2934 0.0437 1.0000 Uiso R . . . . .
H41 H 0.5193 -0.1232 0.1737 0.0429 1.0000 Uiso R . . . . .
H51 H 0.4844 -0.0507 0.0782 0.0396 1.0000 Uiso R . . . . .
H61 H 0.4606 0.0557 0.1006 0.0345 1.0000 Uiso R . . . . .
H81 H 0.3058 0.0866 0.1225 0.0340 1.0000 Uiso R . . . . .
H91 H 0.2058 0.1590 0.0419 0.0424 1.0000 Uiso R . . . . .
H101 H 0.2425 0.2666 0.0539 0.0504 1.0000 Uiso R . . . . .
H111 H 0.3789 0.3020 0.1489 0.0451 1.0000 Uiso R . . . . .
H121 H 0.4817 0.2304 0.2288 0.0381 1.0000 Uiso R . . . . .
H151 H 0.9455 0.3217 0.4287 0.0320 1.0000 Uiso R . . . . .
H171 H 1.0097 0.1593 0.5409 0.0306 1.0000 Uiso R . . . . .
H201 H 1.2097 0.2550 0.6235 0.0494 1.0000 Uiso R . . . . .
H202 H 1.0979 0.2295 0.6297 0.0494 1.0000 Uiso R . . . . .
H203 H 1.1619 0.1926 0.5807 0.0494 1.0000 Uiso R . . . . .
H211 H 1.2329 0.2991 0.5096 0.0671 1.0000 Uiso R . . . . .
H212 H 1.1818 0.2384 0.4647 0.0671 1.0000 Uiso R . . . . .
H213 H 1.1349 0.3069 0.4413 0.0671 1.0000 Uiso R . . . . .
H221 H 1.1382 0.3561 0.5864 0.0484 1.0000 Uiso R . . . . .
H222 H 1.0238 0.3336 0.5901 0.0484 1.0000 Uiso R . . . . .
H223 H 1.0424 0.3641 0.5167 0.0484 1.0000 Uiso R . . . . .
H251 H 0.5367 0.1612 0.6518 0.0271 1.0000 Uiso R . . . . .
H271 H 0.4965 0.3352 0.5642 0.0270 1.0000 Uiso R . . . . .
H301 H 0.6553 0.2773 0.7872 0.0643 1.0000 Uiso R . . . . .
H302 H 0.6948 0.2783 0.7134 0.0643 1.0000 Uiso R . . . . .
H303 H 0.6504 0.2145 0.7397 0.0643 1.0000 Uiso R . . . . .
H311 H 0.4702 0.2671 0.7815 0.0639 1.0000 Uiso R . . . . .
H312 H 0.4647 0.2046 0.7334 0.0639 1.0000 Uiso R . . . . .
H313 H 0.3879 0.2623 0.7042 0.0639 1.0000 Uiso R . . . . .
H321 H 0.5395 0.3630 0.7463 0.0678 1.0000 Uiso R . . . . .
H322 H 0.5769 0.3676 0.6719 0.0678 1.0000 Uiso R . . . . .
H323 H 0.4554 0.3597 0.6696 0.0678 1.0000 Uiso R . . . . .
H351 H 0.5269 0.4283 0.4471 0.0245 1.0000 Uiso R . . . . .
H371 H 0.7850 0.4140 0.3680 0.0287 1.0000 Uiso R . . . . .
H401 H 0.7168 0.5760 0.3668 0.0403 1.0000 Uiso R . . . . .
H402 H 0.7565 0.5109 0.3402 0.0403 1.0000 Uiso R . . . . .
H403 H 0.6348 0.5279 0.3189 0.0403 1.0000 Uiso R . . . . .
H411 H 0.8045 0.5494 0.4920 0.0454 1.0000 Uiso R . . . . .
H412 H 0.7793 0.4844 0.5271 0.0454 1.0000 Uiso R . . . . .
H413 H 0.8428 0.4842 0.4647 0.0454 1.0000 Uiso R . . . . .
H421 H 0.6240 0.5780 0.4608 0.0475 1.0000 Uiso R . . . . .
H422 H 0.5961 0.5144 0.4974 0.0475 1.0000 Uiso R . . . . .
H423 H 0.5377 0.5311 0.4151 0.0475 1.0000 Uiso R . . . . .
H451 H 0.6389 0.0585 0.6626 0.0281 1.0000 Uiso R . . . . .
H471 H 0.9191 0.0662 0.6125 0.0301 1.0000 Uiso R . . . . .
H501 H 0.8412 0.0925 0.8258 0.0544 1.0000 Uiso R . . . . .
H502 H 0.8367 0.1400 0.7593 0.0544 1.0000 Uiso R . . . . .
H503 H 0.7336 0.1032 0.7663 0.0544 1.0000 Uiso R . . . . .
H511 H 0.8248 -0.0206 0.8037 0.0517 1.0000 Uiso R . . . . .
H512 H 0.8079 -0.0476 0.7226 0.0517 1.0000 Uiso R . . . . .
H513 H 0.7170 -0.0082 0.7451 0.0517 1.0000 Uiso R . . . . .
H521 H 0.9811 0.0332 0.7949 0.0606 1.0000 Uiso R . . . . .
H522 H 0.9803 0.0811 0.7293 0.0606 1.0000 Uiso R . . . . .
H523 H 0.9697 0.0069 0.7140 0.0606 1.0000 Uiso R . . . . .
H531 H 0.9239 0.0649 0.4866 0.0301 1.0000 Uiso R . . . . .
H532 H 0.8177 0.0691 0.4244 0.0301 1.0000 Uiso R . . . . .
H541 H 0.4829 0.0700 0.5697 0.0272 1.0000 Uiso R . . . . .
H542 H 0.4872 0.0777 0.4861 0.0272 1.0000 Uiso R . . . . .
H551 H 0.4102 0.3421 0.4352 0.0273 1.0000 Uiso R . . . . .
H552 H 0.4242 0.2857 0.3822 0.0273 1.0000 Uiso R . . . . .
H561 H 0.8184 0.3192 0.3116 0.0300 1.0000 Uiso R . . . . .
H562 H 0.7314 0.2651 0.2964 0.0300 1.0000 Uiso R . . . . .
H571 H 0.7098 0.1109 0.2581 0.0460 1.0000 Uiso R . . . . .
H572 H 0.8238 0.0976 0.3086 0.0460 1.0000 Uiso R . . . . .
H573 H 0.8011 0.1615 0.2627 0.0460 1.0000 Uiso R . . . . .
H581 H 0.3553 0.1402 0.3316 0.0444 1.0000 Uiso R . . . . .
H582 H 0.3151 0.1969 0.3737 0.0444 1.0000 Uiso R . . . . .
H583 H 0.3314 0.1283 0.4097 0.0444 1.0000 Uiso R . . . . .
H1011 H 0.1549 1.0998 0.3774 0.0541 1.0000 Uiso R . . . . .
H1012 H 0.0835 1.1295 0.4264 0.0541 1.0000 Uiso R . . . . .
H1013 H 0.0808 1.0552 0.4113 0.0541 1.0000 Uiso R . . . . .
H1021 H 0.2539 1.1211 0.4946 0.0461 1.0000 Uiso R . . . . .
H1022 H 0.2513 1.0469 0.4795 0.0461 1.0000 Uiso R . . . . .
H1031 H 0.2876 1.1012 0.6182 0.0554 1.0000 Uiso R . . . . .
H1032 H 0.2810 1.0266 0.6054 0.0554 1.0000 Uiso R . . . . .
H1041 H 0.2409 1.0514 0.7153 0.0742 1.0000 Uiso R . . . . .
H1042 H 0.1483 1.0958 0.6726 0.0742 1.0000 Uiso R . . . . .
H1043 H 0.1416 1.0213 0.6599 0.0742 1.0000 Uiso R . . . . .

loop_
_atom_site_aniso_label
_atom_site_aniso_U_11
_atom_site_aniso_U_22
_atom_site_aniso_U_33
_atom_site_aniso_U_23
_atom_site_aniso_U_13
_atom_site_aniso_U_12
Ti1 0.02088(19) 0.01793(19) 0.01689(19) -0.00184(17) 0.00259(15) -0.00242(17)
N1 0.0265(10) 0.0269(10) 0.0192(10) -0.0034(8) 0.0032(8) -0.0017(8)
N2 0.0335(11) 0.0201(10) 0.0173(10) -0.0039(8) -0.0026(8) -0.0016(8)
O1 0.0239(8) 0.0216(8) 0.0218(8) -0.0050(7) 0.0076(6) -0.0027(7)
O2 0.0170(7) 0.0235(8) 0.0183(8) -0.0014(6) 0.0004(6) -0.0039(6)
O3 0.0279(9) 0.0197(8) 0.0402(10) -0.0049(8) 0.0169(7) -0.0062(7)
O4 0.0217(8) 0.0298(9) 0.0202(8) 0.0035(7) 0.0036(6) 0.0014(7)
C1 0.0208(11) 0.0197(11) 0.0253(12) -0.0027(9) 0.0020(9) -0.0020(9)
C2 0.0368(14) 0.0255(13) 0.0248(13) -0.0006(10) 0.0070(11) -0.0025(11)
C3 0.0393(15) 0.0285(14) 0.0386(15) 0.0058(12) 0.0077(12) 0.0035(11)
C4 0.0407(15) 0.0229(13) 0.0435(16) -0.0049(11) 0.0095(12) 0.0027(11)
C5 0.0329(14) 0.0312(14) 0.0324(14) -0.0095(11) 0.0051(11) 0.0044(11)
C6 0.0325(13) 0.0254(13) 0.0236(12) -0.0012(10) 0.0025(10) -0.0001(10)
C7 0.0268(12) 0.0222(12) 0.0196(11) -0.0006(9) 0.0042(9) 0.0031(10)
C8 0.0286(13) 0.0303(13) 0.0266(13) -0.0039(10) 0.0009(10) 0.0029(11)
C9 0.0304(13) 0.0453(17) 0.0265(13) 0.0006(11) 0.0010(10) 0.0070(12)
C10 0.0416(16) 0.0442(17) 0.0338(15) 0.0103(13) 0.0085(13) 0.0136(13)
C11 0.0430(15) 0.0288(14) 0.0373(15) 0.0042(12) 0.0144(12) 0.0046(12)
C12 0.0357(14) 0.0272(13) 0.0246(13) -0.0013(10) 0.0072(11) -0.0016(11)
C13 0.0182(11) 0.0206(11) 0.0240(11) -0.0037(9) 0.0090(9) -0.0003(9)
C14 0.0230(11) 0.0209(11) 0.0253(12) -0.0005(9) 0.0128(9) 0.0005(9)
C15 0.0219(11) 0.0204(11) 0.0329(13) -0.0005(10) 0.0120(10) -0.0014(9)
C16 0.0211(11) 0.0224(12) 0.0312(13) -0.0036(10) 0.0096(10) -0.0013(9)
C17 0.0199(11) 0.0246(12) 0.0288(12) -0.0009(10) 0.0069(10) 0.0016(9)
C18 0.0217(11) 0.0209(11) 0.0277(12) 0.0002(10) 0.0100(9) 0.0011(9)
C19 0.0228(12) 0.0294(13) 0.0411(15) -0.0056(11) 0.0065(11) -0.0061(10)
C20 0.0328(15) 0.0379(16) 0.0542(19) -0.0028(14) -0.0101(13) -0.0058(12)
C21 0.0296(15) 0.061(2) 0.067(2) -0.0141(17) 0.0207(15) -0.0140(14)
C22 0.0429(15) 0.0284(14) 0.0438(15) -0.0034(13) 0.0096(12) -0.0102(12)
C23 0.0133(10) 0.0239(11) 0.0216(11) -0.0004(9) 0.0047(8) -0.0023(9)
C24 0.0146(10) 0.0204(11) 0.0252(11) 0.0017(10) 0.0052(8) -0.0009(9)
C25 0.0222(11) 0.0202(11) 0.0211(11) 0.0039(9) 0.0062(9) 0.0016(9)
C26 0.0202(11) 0.0259(12) 0.0200(11) 0.0003(9) 0.0047(9) 0.0007(9)
C27 0.0212(11) 0.0202(11) 0.0234(12) 0.0008(9) 0.0069(9) -0.0006(9)
C28 0.0162(10) 0.0201(11) 0.0200(11) 0.0034(9) 0.0046(9) 0.0015(8)
C29 0.0344(13) 0.0249(12) 0.0222(12) -0.0015(10) 0.0086(10) 0.0009(10)
C30 0.0423(17) 0.090(3) 0.0280(15) -0.0196(16) -0.0015(13) 0.0134(17)
C31 0.0587(19) 0.0508(18) 0.0380(16) -0.0132(14) 0.0294(14) -0.0116(15)
C32 0.108(3) 0.0316(16) 0.0268(15) -0.0059(12) 0.0120(16) -0.0019(17)
C33 0.0241(12) 0.0173(11) 0.0209(11) 0.0004(9) 0.0031(9) -0.0003(9)
C34 0.0215(11) 0.0213(11) 0.0169(10) 0.0031(9) 0.0033(8) -0.0004(9)
C35 0.0232(11) 0.0199(11) 0.0183(11) 0.0022(9) 0.0035(9) 0.0032(9)
C36 0.0253(11) 0.0175(11) 0.0215(11) 0.0041(9) 0.0019(9) 0.0014(9)
C37 0.0203(11) 0.0236(12) 0.0243(12) 0.0039(9) 0.0041(9) -0.0005(9)
C38 0.0235(11) 0.0191(12) 0.0196(11) 0.0025(9) 0.0059(9) 0.0020(9)
C39 0.0284(13) 0.0207(12) 0.0273(12) 0.0024(10) 0.0052(10) -0.0007(10)
C40 0.0388(15) 0.0212(12) 0.0363(15) 0.0033(11) 0.0068(12) -0.0040(11)
C41 0.0434(16) 0.0294(14) 0.0366(15) -0.0022(12) -0.0021(12) -0.0071(12)
C42 0.0474(16) 0.0194(12) 0.0484(17) -0.0032(12) 0.0180(13) -0.0006(11)
C43 0.0221(11) 0.0135(10) 0.0230(12) 0.0022(9) 0.0023(9) 0.0003(9)
C44 0.0226(11) 0.0147(10) 0.0251(12) 0.0002(9) 0.0062(9) -0.0011(9)
C45 0.0274(12) 0.0197(12) 0.0227(12) 0.0013(9) 0.0055(9) 0.0007(9)
C46 0.0283(12) 0.0202(12) 0.0229(12) -0.0020(9) 0.0014(10) 0.0035(9)
C47 0.0195(11) 0.0201(11) 0.0295(13) -0.0015(10) 0.0015(9) 0.0012(9)
C48 0.0242(11) 0.0141(11) 0.0264(12) -0.0007(9) 0.0055(9) -0.0010(9)
C49 0.0316(14) 0.0400(15) 0.0216(12) -0.0020(11) -0.0005(10) 0.0082(11)
C50 0.0519(18) 0.0537(18) 0.0248(14) -0.0102(13) -0.0021(12) 0.0118(15)
C51 0.0528(18) 0.0460(17) 0.0293(14) 0.0091(13) 0.0044(13) 0.0112(14)
C52 0.0341(16) 0.082(2) 0.0266(15) -0.0034(15) -0.0045(12) 0.0132(15)
C53 0.0213(11) 0.0216(12) 0.0293(13) 0.0014(10) 0.0073(10) 0.0030(9)
C54 0.0206(11) 0.0207(11) 0.0227(12) 0.0026(9) 0.0046(9) -0.0010(9)
C55 0.0191(11) 0.0226(12) 0.0226(11) 0.0028(9) 0.0046(9) 0.0004(9)
C56 0.0260(12) 0.0221(12) 0.0254(12) 0.0018(10) 0.0096(10) 0.0002(9)
C57 0.0423(15) 0.0357(14) 0.0288(13) -0.0112(11) 0.0168(12) -0.0048(12)
C58 0.0178(11) 0.0592(17) 0.0313(13) -0.0083(14) 0.0001(10) -0.0064(12)
O101 0.0376(10) 0.0384(11) 0.0428(11) 0.0046(9) 0.0138(9) 0.0030(8)
C101 0.0464(17) 0.0442(17) 0.0441(17) -0.0095(14) 0.0147(14) 0.0020(14)
C102 0.0390(15) 0.0318(15) 0.0450(16) -0.0045(12) 0.0162(13) -0.0019(12)
C103 0.0428(17) 0.0406(17) 0.0496(18) 0.0081(14) 0.0100(14) 0.0029(13)
C104 0.064(2) 0.062(2) 0.052(2) 0.0111(17) 0.0184(17) 0.0081(18)

loop_
_atom_type_symbol
_atom_type_scat_dispersion_real
_atom_type_scat_dispersion_imag
_atom_type_scat_Cromer_Mann_a1
_atom_type_scat_Cromer_Mann_b1
_atom_type_scat_Cromer_Mann_a2
_atom_type_scat_Cromer_Mann_b2
_atom_type_scat_Cromer_Mann_a3
_atom_type_scat_Cromer_Mann_b3
_atom_type_scat_Cromer_Mann_a4
_atom_type_scat_Cromer_Mann_b4
_atom_type_scat_Cromer_Mann_c
_atom_type_scat_source
Ti 0.2776 0.4457 9.7595 7.8508 7.3558 0.5000 1.6991 35.6338 1.9021 116.1050 1.2807 'International Tables Vol C 4.2.6.8 and 6.1.1.4'
C 0.0033 0.0016 2.3100 20.8439 1.0200 10.2075 1.5886 0.5687 0.8650 51.6512 0.2156 'International Tables Vol C 4.2.6.8 and 6.1.1.4'
H 0.0000 0.0000 0.4930 10.5109 0.3229 26.1257 0.1402 3.1424 0.0408 57.7998 0.0030 'International Tables Vol C 4.2.6.8 and 6.1.1.4'
N 0.0061 0.0033 12.2126 0.0057 3.1322 9.8933 2.0125 28.9975 1.1663 0.5826 -11.5290 'International Tables Vol C 4.2.6.8 and 6.1.1.4'
O 0.0106 0.0060 3.0485 13.2771 2.2868 5.7011 1.5463 0.3239 0.8670 32.9089 0.2508 'International Tables Vol C 4.2.6.8 and 6.1.1.4'

loop_
_geom_angle_atom_site_label_1
_geom_angle_site_symmetry_1
_geom_angle_atom_site_label_2
_geom_angle_site_symmetry_2
_geom_angle_atom_site_label_3
_geom_angle_site_symmetry_3
_geom_angle
_geom_angle_publ_flag
N1 . Ti1 . O1 . 98.38(8) yes
N1 . Ti1 . O2 . 95.89(8) yes
O1 . Ti1 . O2 . 165.27(6) yes
N1 . Ti1 . O3 . 114.94(9) yes
O1 . Ti1 . O3 . 86.27(7) yes
O2 . Ti1 . O3 . 84.42(6) yes
N1 . Ti1 . O4 . 110.99(8) yes
O1 . Ti1 . O4 . 87.30(6) yes
O2 . Ti1 . O4 . 91.00(6) yes
O3 . Ti1 . O4 . 134.07(8) yes
Ti1 . N1 . N2 . 177.31(17) yes
N1 . N2 . C1 . 116.63(18) yes
N1 . N2 . C7 . 118.39(18) yes
C1 . N2 . C7 . 124.98(18) yes
Ti1 . O1 . C13 . 119.13(12) yes
Ti1 . O1 . C57 . 126.14(14) yes
C13 . O1 . C57 . 114.66(17) yes
Ti1 . O2 . C23 . 117.37(11) yes
Ti1 . O2 . C58 . 126.13(14) yes
C23 . O2 . C58 . 116.49(17) yes
Ti1 . O3 . C33 . 172.20(16) yes
Ti1 . O4 . C43 . 142.67(14) yes
N2 . C1 . C2 . 118.8(2) yes
N2 . C1 . C6 . 122.0(2) yes
C2 . C1 . C6 . 119.1(2) yes
C1 . C2 . C3 . 119.8(2) yes
C1 . C2 . H21 . 119.8 no
C3 . C2 . H21 . 120.5 no
C2 . C3 . C4 . 121.2(2) yes
C2 . C3 . H31 . 119.5 no
C4 . C3 . H31 . 119.3 no
C3 . C4 . C5 . 118.8(2) yes
C3 . C4 . H41 . 120.9 no
C5 . C4 . H41 . 120.3 no
C4 . C5 . C6 . 120.8(2) yes
C4 . C5 . H51 . 119.6 no
C6 . C5 . H51 . 119.6 no
C1 . C6 . C5 . 120.2(2) yes
C1 . C6 . H61 . 119.8 no
C5 . C6 . H61 . 120.0 no
N2 . C7 . C8 . 121.3(2) yes
N2 . C7 . C12 . 119.6(2) yes
C8 . C7 . C12 . 119.1(2) yes
C7 . C8 . C9 . 119.8(2) yes
C7 . C8 . H81 . 119.9 no
C9 . C8 . H81 . 120.3 no
C8 . C9 . C10 . 121.0(2) yes
C8 . C9 . H91 . 119.4 no
C10 . C9 . H91 . 119.6 no
C9 . C10 . C11 . 119.1(2) yes
C9 . C10 . H101 . 120.5 no
C11 . C10 . H101 . 120.4 no
C10 . C11 . C12 . 120.8(2) yes
C10 . C11 . H111 . 119.6 no
C12 . C11 . H111 . 119.7 no
C7 . C12 . C11 . 120.1(2) yes
C7 . C12 . H121 . 120.0 no
C11 . C12 . H121 . 119.9 no
O1 . C13 . C14 . 118.6(2) yes
O1 . C13 . C18 . 118.98(19) yes
C14 . C13 . C18 . 122.4(2) yes
C13 . C14 . C15 . 117.5(2) yes
C13 . C14 . C56 . 123.6(2) yes
C15 . C14 . C56 . 118.9(2) yes
C14 . C15 . C16 . 122.3(2) yes
C14 . C15 . H151 . 118.8 no
C16 . C15 . H151 . 118.9 no
C15 . C16 . C17 . 117.8(2) yes
C15 . C16 . C19 . 119.4(2) yes
C17 . C16 . C19 . 122.8(2) yes
C16 . C17 . C18 . 122.5(2) yes
C16 . C17 . H171 . 118.8 no
C18 . C17 . H171 . 118.7 no
C17 . C18 . C13 . 117.1(2) yes
C17 . C18 . C53 . 119.5(2) yes
C13 . C18 . C53 . 123.4(2) yes
C16 . C19 . C20 . 111.8(2) yes
C16 . C19 . C21 . 108.2(2) yes
C20 . C19 . C21 . 109.2(2) yes
C16 . C19 . C22 . 110.4(2) yes
C20 . C19 . C22 . 108.4(2) yes
C21 . C19 . C22 . 108.9(2) yes
C19 . C20 . H201 . 109.3 no
C19 . C20 . H202 . 109.8 no
H201 . C20 . H202 . 109.5 no
C19 . C20 . H203 . 109.3 no
H201 . C20 . H203 . 109.5 no
H202 . C20 . H203 . 109.5 no
C19 . C21 . H211 . 109.4 no
C19 . C21 . H212 . 109.9 no
H211 . C21 . H212 . 109.5 no
C19 . C21 . H213 . 109.1 no
H211 . C21 . H213 . 109.5 no
H212 . C21 . H213 . 109.5 no
C19 . C22 . H221 . 109.7 no
C19 . C22 . H222 . 109.4 no
H221 . C22 . H222 . 109.5 no
C19 . C22 . H223 . 109.4 no
H221 . C22 . H223 . 109.5 no
H222 . C22 . H223 . 109.5 no
O2 . C23 . C24 . 118.46(19) yes
O2 . C23 . C28 . 119.28(19) yes
C24 . C23 . C28 . 122.2(2) yes
C23 . C24 . C25 . 117.5(2) yes
C23 . C24 . C54 . 123.5(2) yes
C25 . C24 . C54 . 118.68(19) yes
C24 . C25 . C26 . 122.9(2) yes
C24 . C25 . H251 . 118.5 no
C26 . C25 . H251 . 118.6 no
C25 . C26 . C27 . 117.3(2) yes
C25 . C26 . C29 . 119.6(2) yes
C27 . C26 . C29 . 123.1(2) yes
C26 . C27 . C28 . 122.5(2) yes
C26 . C27 . H271 . 118.9 no
C28 . C27 . H271 . 118.6 no
C23 . C28 . C27 . 117.6(2) yes
C23 . C28 . C55 . 123.7(2) yes
C27 . C28 . C55 . 118.73(19) yes
C26 . C29 . C30 . 109.9(2) yes
C26 . C29 . C31 . 109.0(2) yes
C30 . C29 . C31 . 108.9(2) yes
C26 . C29 . C32 . 112.2(2) yes
C30 . C29 . C32 . 108.6(3) yes
C31 . C29 . C32 . 108.2(2) yes
C29 . C30 . H301 . 109.7 no
C29 . C30 . H302 . 108.9 no
H301 . C30 . H302 . 109.5 no
C29 . C30 . H303 . 109.8 no
H301 . C30 . H303 . 109.5 no
H302 . C30 . H303 . 109.5 no
C29 . C31 . H311 . 109.5 no
C29 . C31 . H312 . 109.8 no
H311 . C31 . H312 . 109.5 no
C29 . C31 . H313 . 109.1 no
H311 . C31 . H313 . 109.5 no
H312 . C31 . H313 . 109.5 no
C29 . C32 . H321 . 109.4 no
C29 . C32 . H322 . 110.1 no
H321 . C32 . H322 . 109.5 no
C29 . C32 . H323 . 108.8 no
H321 . C32 . H323 . 109.5 no
H322 . C32 . H323 . 109.5 no
O3 . C33 . C34 . 119.3(2) yes
O3 . C33 . C38 . 119.3(2) yes
C34 . C33 . C38 . 121.3(2) yes
C33 . C34 . C35 . 118.1(2) yes
C33 . C34 . C55 . 118.9(2) yes
C35 . C34 . C55 . 123.0(2) yes
C34 . C35 . C36 . 122.1(2) yes
C34 . C35 . H351 . 119.0 no
C36 . C35 . H351 . 118.9 no
C35 . C36 . C37 . 117.7(2) yes
C35 . C36 . C39 . 123.2(2) yes
C37 . C36 . C39 . 119.1(2) yes
C36 . C37 . C38 . 122.0(2) yes
C36 . C37 . H371 . 118.9 no
C38 . C37 . H371 . 119.2 no
C33 . C38 . C37 . 118.7(2) yes
C33 . C38 . C56 . 118.89(19) yes
C37 . C38 . C56 . 122.4(2) yes
C36 . C39 . C40 . 110.03(19) yes
C36 . C39 . C41 . 109.18(19) yes
C40 . C39 . C41 . 108.3(2) yes
C36 . C39 . C42 . 112.2(2) yes
C40 . C39 . C42 . 108.6(2) yes
C41 . C39 . C42 . 108.4(2) yes
C39 . C40 . H401 . 109.5 no
C39 . C40 . H402 . 109.5 no
H401 . C40 . H402 . 109.5 no
C39 . C40 . H403 . 109.4 no
H401 . C40 . H403 . 109.5 no
H402 . C40 . H403 . 109.5 no
C39 . C41 . H411 . 109.6 no
C39 . C41 . H412 . 109.2 no
H411 . C41 . H412 . 109.5 no
C39 . C41 . H413 . 109.6 no
H411 . C41 . H413 . 109.5 no
H412 . C41 . H413 . 109.5 no
C39 . C42 . H421 . 109.6 no
C39 . C42 . H422 . 109.3 no
H421 . C42 . H422 . 109.5 no
C39 . C42 . H423 . 109.5 no
H421 . C42 . H423 . 109.5 no
H422 . C42 . H423 . 109.5 no
O4 . C43 . C44 . 119.26(19) yes
O4 . C43 . C48 . 120.54(19) yes
C44 . C43 . C48 . 120.2(2) yes
C43 . C44 . C45 . 119.1(2) yes
C43 . C44 . C54 . 119.5(2) yes
C45 . C44 . C54 . 121.1(2) yes
C44 . C45 . C46 . 122.6(2) yes
C44 . C45 . H451 . 118.8 no
C46 . C45 . H451 . 118.6 no
C45 . C46 . C47 . 116.9(2) yes
C45 . C46 . C49 . 119.1(2) yes
C47 . C46 . C49 . 124.0(2) yes
C46 . C47 . C48 . 122.6(2) yes
C46 . C47 . H471 . 118.6 no
C48 . C47 . H471 . 118.9 no
C43 . C48 . C47 . 118.6(2) yes
C43 . C48 . C53 . 119.7(2) yes
C47 . C48 . C53 . 121.7(2) yes
C46 . C49 . C50 . 109.3(2) yes
C46 . C49 . C51 . 110.0(2) yes
C50 . C49 . C51 . 108.0(2) yes
C46 . C49 . C52 . 111.8(2) yes
C50 . C49 . C52 . 109.0(2) yes
C51 . C49 . C52 . 108.6(2) yes
C49 . C50 . H501 . 109.9 no
C49 . C50 . H502 . 109.3 no
H501 . C50 . H502 . 109.5 no
C49 . C50 . H503 . 109.2 no
H501 . C50 . H503 . 109.5 no
H502 . C50 . H503 . 109.5 no
C49 . C51 . H511 . 109.8 no
C49 . C51 . H512 . 109.5 no
H511 . C51 . H512 . 109.5 no
C49 . C51 . H513 . 109.2 no
H511 . C51 . H513 . 109.5 no
H512 . C51 . H513 . 109.5 no
C49 . C52 . H521 . 109.9 no
C49 . C52 . H522 . 108.8 no
H521 . C52 . H522 . 109.5 no
C49 . C52 . H523 . 109.7 no
H521 . C52 . H523 . 109.5 no
H522 . C52 . H523 . 109.5 no
C48 . C53 . C18 . 113.68(18) yes
C48 . C53 . H531 . 108.7 no
C18 . C53 . H531 . 108.4 no
C48 . C53 . H532 . 108.2 no
C18 . C53 . H532 . 108.4 no
H531 . C53 . H532 . 109.5 no
C24 . C54 . C44 . 108.30(17) yes
C24 . C54 . H541 . 109.8 no
C44 . C54 . H541 . 109.5 no
C24 . C54 . H542 . 109.8 no
C44 . C54 . H542 . 110.0 no
H541 . C54 . H542 . 109.5 no
C28 . C55 . C34 . 114.50(17) yes
C28 . C55 . H551 . 108.0 no
C34 . C55 . H551 . 108.5 no
C28 . C55 . H552 . 108.3 no
C34 . C55 . H552 . 108.0 no
H551 . C55 . H552 . 109.5 no
C14 . C56 . C38 . 111.82(18) yes
C14 . C56 . H561 . 108.8 no
C38 . C56 . H561 . 108.9 no
C14 . C56 . H562 . 108.8 no
C38 . C56 . H562 . 109.0 no
H561 . C56 . H562 . 109.5 no
O1 . C57 . H571 . 109.5 no
O1 . C57 . H572 . 109.4 no
H571 . C57 . H572 . 109.5 no
O1 . C57 . H573 . 109.5 no
H571 . C57 . H573 . 109.5 no
H572 . C57 . H573 . 109.5 no
O2 . C58 . H581 . 109.4 no
O2 . C58 . H582 . 109.4 no
H581 . C58 . H582 . 109.5 no
O2 . C58 . H583 . 109.6 no
H581 . C58 . H583 . 109.5 no
H582 . C58 . H583 . 109.5 no
C102 . O101 . C103 . 111.6(2) yes
C102 . C101 . H1011 . 110.2 no
C102 . C101 . H1012 . 109.0 no
H1011 . C101 . H1012 . 109.5 no
C102 . C101 . H1013 . 109.1 no
H1011 . C101 . H1013 . 109.5 no
H1012 . C101 . H1013 . 109.5 no
C101 . C102 . O101 . 108.9(2) yes
C101 . C102 . H1021 . 109.6 no
O101 . C102 . H1021 . 109.8 no
C101 . C102 . H1022 . 109.5 no
O101 . C102 . H1022 . 109.6 no
H1021 . C102 . H1022 . 109.5 no
O101 . C103 . C104 . 108.7(2) yes
O101 . C103 . H1031 . 109.7 no
C104 . C103 . H1031 . 109.8 no
O101 . C103 . H1032 . 109.8 no
C104 . C103 . H1032 . 109.4 no
H1031 . C103 . H1032 . 109.5 no
C103 . C104 . H1041 . 110.0 no
C103 . C104 . H1042 . 109.0 no
H1041 . C104 . H1042 . 109.5 no
C103 . C104 . H1043 . 109.4 no
H1041 . C104 . H1043 . 109.5 no
H1042 . C104 . H1043 . 109.5 no

loop_
_geom_bond_atom_site_label_1
_geom_bond_site_symmetry_1
_geom_bond_atom_site_label_2
_geom_bond_site_symmetry_2
_geom_bond_distance
_geom_bond_publ_flag
Ti1 . N1 . 1.7167(18) yes
Ti1 . O1 . 2.1418(15) yes
Ti1 . O2 . 2.1441(15) yes
Ti1 . O3 . 1.8491(15) yes
Ti1 . O4 . 1.8848(16) yes
N1 . N2 . 1.352(3) yes
N2 . C1 . 1.418(3) yes
N2 . C7 . 1.422(3) yes
O1 . C13 . 1.414(3) yes
O1 . C57 . 1.447(3) yes
O2 . C23 . 1.409(3) yes
O2 . C58 . 1.441(3) yes
O3 . C33 . 1.332(3) yes
O4 . C43 . 1.349(3) yes
C1 . C2 . 1.393(3) yes
C1 . C6 . 1.389(3) yes
C2 . C3 . 1.386(4) yes
C2 . H21 . 1.000 no
C3 . C4 . 1.381(4) yes
C3 . H31 . 1.000 no
C4 . C5 . 1.380(4) yes
C4 . H41 . 1.000 no
C5 . C6 . 1.386(3) yes
C5 . H51 . 1.000 no
C6 . H61 . 1.000 no
C7 . C8 . 1.399(3) yes
C7 . C12 . 1.394(3) yes
C8 . C9 . 1.387(3) yes
C8 . H81 . 1.000 no
C9 . C10 . 1.379(4) yes
C9 . H91 . 1.000 no
C10 . C11 . 1.388(4) yes
C10 . H101 . 1.000 no
C11 . C12 . 1.386(3) yes
C11 . H111 . 1.000 no
C12 . H121 . 1.000 no
C13 . C14 . 1.396(3) yes
C13 . C18 . 1.398(3) yes
C14 . C15 . 1.395(3) yes
C14 . C56 . 1.519(3) yes
C15 . C16 . 1.393(3) yes
C15 . H151 . 1.000 no
C16 . C17 . 1.389(3) yes
C16 . C19 . 1.542(3) yes
C17 . C18 . 1.401(3) yes
C17 . H171 . 1.000 no
C18 . C53 . 1.516(3) yes
C19 . C20 . 1.531(4) yes
C19 . C21 . 1.539(4) yes
C19 . C22 . 1.523(4) yes
C20 . H201 . 1.000 no
C20 . H202 . 1.000 no
C20 . H203 . 1.000 no
C21 . H211 . 1.000 no
C21 . H212 . 1.000 no
C21 . H213 . 1.000 no
C22 . H221 . 1.000 no
C22 . H222 . 1.000 no
C22 . H223 . 1.000 no
C23 . C24 . 1.391(3) yes
C23 . C28 . 1.400(3) yes
C24 . C25 . 1.392(3) yes
C24 . C54 . 1.529(3) yes
C25 . C26 . 1.392(3) yes
C25 . H251 . 1.000 no
C26 . C27 . 1.393(3) yes
C26 . C29 . 1.533(3) yes
C27 . C28 . 1.395(3) yes
C27 . H271 . 1.000 no
C28 . C55 . 1.523(3) yes
C29 . C30 . 1.521(4) yes
C29 . C31 . 1.523(4) yes
C29 . C32 . 1.524(4) yes
C30 . H301 . 1.000 no
C30 . H302 . 1.000 no
C30 . H303 . 1.000 no
C31 . H311 . 1.000 no
C31 . H312 . 1.000 no
C31 . H313 . 1.000 no
C32 . H321 . 1.000 no
C32 . H322 . 1.000 no
C32 . H323 . 1.000 no
C33 . C34 . 1.400(3) yes
C33 . C38 . 1.397(3) yes
C34 . C35 . 1.399(3) yes
C34 . C55 . 1.516(3) yes
C35 . C36 . 1.397(3) yes
C35 . H351 . 1.000 no
C36 . C37 . 1.399(3) yes
C36 . C39 . 1.540(3) yes
C37 . C38 . 1.390(3) yes
C37 . H371 . 1.000 no
C38 . C56 . 1.514(3) yes
C39 . C40 . 1.539(3) yes
C39 . C41 . 1.527(3) yes
C39 . C42 . 1.517(3) yes
C40 . H401 . 1.000 no
C40 . H402 . 1.000 no
C40 . H403 . 1.000 no
C41 . H411 . 1.000 no
C41 . H412 . 1.000 no
C41 . H413 . 1.000 no
C42 . H421 . 1.000 no
C42 . H422 . 1.000 no
C42 . H423 . 1.000 no
C43 . C44 . 1.399(3) yes
C43 . C48 . 1.406(3) yes
C44 . C45 . 1.386(3) yes
C44 . C54 . 1.515(3) yes
C45 . C46 . 1.396(3) yes
C45 . H451 . 1.000 no
C46 . C47 . 1.397(3) yes
C46 . C49 . 1.537(3) yes
C47 . C48 . 1.394(3) yes
C47 . H471 . 1.000 no
C48 . C53 . 1.520(3) yes
C49 . C50 . 1.534(4) yes
C49 . C51 . 1.534(4) yes
C49 . C52 . 1.520(4) yes
C50 . H501 . 1.000 no
C50 . H502 . 1.000 no
C50 . H503 . 1.000 no
C51 . H511 . 1.000 no
C51 . H512 . 1.000 no
C51 . H513 . 1.000 no
C52 . H521 . 1.000 no
C52 . H522 . 1.000 no
C52 . H523 . 1.000 no
C53 . H531 . 1.000 no
C53 . H532 . 1.000 no
C54 . H541 . 1.000 no
C54 . H542 . 1.000 no
C55 . H551 . 1.000 no
C55 . H552 . 1.000 no
C56 . H561 . 1.000 no
C56 . H562 . 1.000 no
C57 . H571 . 1.000 no
C57 . H572 . 1.000 no
C57 . H573 . 1.000 no
C58 . H581 . 1.000 no
C58 . H582 . 1.000 no
C58 . H583 . 1.000 no
O101 . C102 . 1.418(3) yes
O101 . C103 . 1.418(3) yes
C101 . C102 . 1.503(4) yes
C101 . H1011 . 1.000 no
C101 . H1012 . 1.000 no
C101 . H1013 . 1.000 no
C102 . H1021 . 1.000 no
C102 . H1022 . 1.000 no
C103 . C104 . 1.499(4) yes
C103 . H1031 . 1.000 no
C103 . H1032 . 1.000 no
C104 . H1041 . 1.000 no
C104 . H1042 . 1.000 no
C104 . H1043 . 1.000 no
